data_4335611
loop_
_publ_author_name
'Cai-Ming Liu'
'De-Qing Zhang'
'Dao-Ben Zhu'

_publ_section_title
;
 Field-Induced Single-Ion Magnets Based on Enantiopure Chiral
 \b-Diketonate Ligands
;
_journal_name_full 'Inorganic Chemistry'
_journal_page_first 8933
_journal_page_last 8940
_journal_paper_doi 10.1021/ic4011218
_journal_volume 52
_journal_year 2013
_chemical_absolute_configuration syn
_chemical_formula_sum 'C48 H50 Dy F9 N2 O6'
_chemical_formula_weight 1084.40
_chemical_name_systematic
; 
 ? 
;
_space_group_IT_number 19
_symmetry_cell_setting orthorhombic
_symmetry_space_group_name_Hall 'P 2ac 2ab'
_symmetry_space_group_name_H-M 'P 21 21 21'
_atom_sites_solution_hydrogens geom
_atom_sites_solution_primary direct
_atom_sites_solution_secondary difmap
_audit_creation_method SHELXL-97
_cell_angle_alpha 90.00
_cell_angle_beta 90.00
_cell_angle_gamma 90.00
_cell_formula_units_Z 4
_cell_length_a 11.081(2)
_cell_length_b 14.459(3)
_cell_length_c 29.774(6)
_cell_measurement_reflns_used 15288
_cell_measurement_temperature 173(2)
_cell_measurement_theta_max 27.4794
_cell_measurement_theta_min 1.5651
_cell_volume 4770.4(16)
_computing_cell_refinement SMART
_computing_data_collection 'SMART (Bruker, 2000)'
_computing_data_reduction 'SAINT (Bruker, 2000)'
_computing_molecular_graphics 'SHELXL-97 (Sheldrick, 1997)'
_computing_publication_material 'SHELXL-97 (Sheldrick, 1997)'
_computing_structure_refinement 'SHELXL-97 (Sheldrick, 1997)'
_computing_structure_solution 'SHELXS-97 (Sheldrick, 1990)'
_diffrn_ambient_temperature 173(2)
_diffrn_detector_area_resol_mean '15x15 microns'
_diffrn_measured_fraction_theta_full 0.998
_diffrn_measured_fraction_theta_max 0.998
_diffrn_measurement_device_type 'CCD area dtetector'
_diffrn_measurement_method 'phi and omega scans'
_diffrn_radiation_monochromator graphite
_diffrn_radiation_source 'fine-focus sealed tube'
_diffrn_radiation_type MoK\a
_diffrn_radiation_wavelength 0.71073
_diffrn_reflns_av_R_equivalents 0.0826
_diffrn_reflns_av_sigmaI/netI 0.0779
_diffrn_reflns_limit_h_max 13
_diffrn_reflns_limit_h_min -13
_diffrn_reflns_limit_k_max 13
_diffrn_reflns_limit_k_min -17
_diffrn_reflns_limit_l_max 35
_diffrn_reflns_limit_l_min -29
_diffrn_reflns_number 28542
_diffrn_reflns_theta_full 25.00
_diffrn_reflns_theta_max 25.00
_diffrn_reflns_theta_min 2.29
_exptl_absorpt_coefficient_mu 1.650
_exptl_absorpt_correction_T_max 1.0000
_exptl_absorpt_correction_T_min 0.5379
_exptl_absorpt_correction_type multi-scan
_exptl_crystal_colour pale-yellow
_exptl_crystal_density_diffrn 1.510
_exptl_crystal_description platelet
_exptl_crystal_F_000 2188
_exptl_crystal_size_max 0.24
_exptl_crystal_size_mid 0.21
_exptl_crystal_size_min 0.05
_refine_diff_density_max 1.842
_refine_diff_density_min -2.311
_refine_diff_density_rms 0.113
_refine_ls_abs_structure_details 'Flack H D (1983), Acta Cryst. A39, 876-881'
_refine_ls_abs_structure_Flack -0.004(16)
_refine_ls_extinction_coef 0.00066(19)
_refine_ls_extinction_expression Fc^*^=kFc[1+0.001xFc^2^\l^3^/sin(2\q)]^-1/4^
_refine_ls_extinction_method SHELXL
_refine_ls_goodness_of_fit_ref 1.133
_refine_ls_hydrogen_treatment constr
_refine_ls_matrix_type full
_refine_ls_number_parameters 596
_refine_ls_number_reflns 8396
_refine_ls_number_restraints 0
_refine_ls_restrained_S_all 1.133
_refine_ls_R_factor_all 0.0695
_refine_ls_R_factor_gt 0.0595
_refine_ls_shift/su_max 0.000
_refine_ls_shift/su_mean 0.000
_refine_ls_structure_factor_coef Fsqd
_refine_ls_weighting_details 'calc w=1/[\s^2^(Fo^2^)+(0.0533P)^2^+7.0199P] where P=(Fo^2^+2Fc^2^)/3'
_refine_ls_weighting_scheme calc
_refine_ls_wR_factor_gt 0.1352
_refine_ls_wR_factor_ref 0.1451
_reflns_number_gt 7381
_reflns_number_total 8396
_reflns_threshold_expression >2sigma(I)
_cod_data_source_file ic4011218_si_005.cif
_cod_data_source_block 1
_cod_database_code 4335611

loop_
_symmetry_equiv_pos_as_xyz
'x, y, z'
'-x+1/2, -y, z+1/2'
'-x, y+1/2, -z+1/2'
'x+1/2, -y+1/2, -z'

loop_
_atom_site_label
_atom_site_type_symbol
_atom_site_fract_x
_atom_site_fract_y
_atom_site_fract_z
_atom_site_U_iso_or_equiv
_atom_site_adp_type
_atom_site_occupancy
_atom_site_symmetry_multiplicity
_atom_site_calc_flag
_atom_site_refinement_flags
Dy1 Dy 0.27356(4) 0.20820(3) 0.811516(13) 0.03893(14) Uani 1 1 d .
C1 C -0.0139(9) 0.1331(7) 0.7795(3) 0.053(2) Uani 1 1 d .
H1A H -0.0365 0.1829 0.7973 0.064 Uiso 1 1 calc R
C2 C -0.1037(10) 0.0835(8) 0.7565(4) 0.061(3) Uani 1 1 d .
H2A H -0.1840 0.1016 0.7588 0.073 Uiso 1 1 calc R
C3 C -0.0739(11) 0.0101(8) 0.7313(4) 0.061(3) Uani 1 1 d .
H3A H -0.1337 -0.0225 0.7162 0.074 Uiso 1 1 calc R
C4 C 0.0486(11) -0.0180(7) 0.7277(4) 0.057(3) Uani 1 1 d .
C5 C 0.0878(12) -0.0957(8) 0.7009(4) 0.069(3) Uani 1 1 d .
H5A H 0.0308 -0.1328 0.6867 0.083 Uiso 1 1 calc R
C6 C 0.2069(11) -0.1151(7) 0.6963(4) 0.072(3) Uani 1 1 d .
H6A H 0.2307 -0.1641 0.6781 0.086 Uiso 1 1 calc R
C7 C 0.2960(10) -0.0618(6) 0.7189(3) 0.053(3) Uani 1 1 d .
C8 C 0.4184(11) -0.0793(7) 0.7149(4) 0.064(3) Uani 1 1 d .
H8A H 0.4447 -0.1273 0.6966 0.076 Uiso 1 1 calc R
C9 C 0.5003(10) -0.0277(7) 0.7374(4) 0.055(3) Uani 1 1 d .
H9A H 0.5824 -0.0394 0.7344 0.066 Uiso 1 1 calc R
C10 C 0.4594(8) 0.0442(7) 0.7656(3) 0.046(2) Uani 1 1 d .
H10A H 0.5159 0.0781 0.7818 0.056 Uiso 1 1 calc R
C11 C 0.2611(9) 0.0131(6) 0.7469(3) 0.044(2) Uani 1 1 d .
C12 C 0.1338(9) 0.0353(6) 0.7510(3) 0.042(2) Uani 1 1 d .
C13 C 0.2193(8) 0.2878(6) 0.7092(3) 0.0408(18) Uani 1 1 d .
C14 C 0.1399(10) 0.3112(7) 0.6688(3) 0.055(3) Uani 1 1 d .
C15 C 0.1801(10) 0.4115(7) 0.6559(4) 0.060(3) Uani 1 1 d .
H15A H 0.1260 0.4380 0.6337 0.071 Uiso 1 1 calc R
H15B H 0.1818 0.4513 0.6821 0.071 Uiso 1 1 calc R
C16 C 0.3088(10) 0.3987(8) 0.6361(3) 0.062(3) Uani 1 1 d .
H16A H 0.3112 0.4160 0.6047 0.074 Uiso 1 1 calc R
H16B H 0.3675 0.4353 0.6525 0.074 Uiso 1 1 calc R
C17 C 0.3329(9) 0.2937(7) 0.6422(3) 0.054(2) Uani 1 1 d .
H17A H 0.3995 0.2678 0.6246 0.065 Uiso 1 1 calc R
C18 C 0.3398(8) 0.2792(6) 0.6921(3) 0.050(2) Uani 1 1 d .
C19 C 0.2066(11) 0.2543(7) 0.6322(3) 0.058(3) Uani 1 1 d .
C20 C 0.4339(9) 0.2615(6) 0.7207(3) 0.047(2) Uani 1 1 d .
C21 C 0.5657(9) 0.2559(7) 0.7013(3) 0.050(2) Uani 1 1 d .
C22 C 0.0059(10) 0.2960(10) 0.6773(3) 0.075(3) Uani 1 1 d .
H22A H -0.0078 0.2326 0.6853 0.112 Uiso 1 1 calc R
H22B H -0.0387 0.3104 0.6505 0.112 Uiso 1 1 calc R
H22C H -0.0204 0.3355 0.7013 0.112 Uiso 1 1 calc R
C23 C 0.1601(13) 0.2712(9) 0.5842(3) 0.085(4) Uani 1 1 d .
H23A H 0.1639 0.3360 0.5775 0.128 Uiso 1 1 d R
H23B H 0.0780 0.2504 0.5819 0.128 Uiso 1 1 d R
H23C H 0.2093 0.2376 0.5633 0.128 Uiso 1 1 d R
C24 C 0.1987(13) 0.1473(7) 0.6398(4) 0.071(4) Uani 1 1 d .
H24A H 0.2404 0.1160 0.6159 0.107 Uiso 1 1 calc R
H24B H 0.1156 0.1286 0.6400 0.107 Uiso 1 1 calc R
H24C H 0.2353 0.1318 0.6680 0.107 Uiso 1 1 calc R
C25 C 0.2753(9) 0.3984(6) 0.8758(3) 0.0405(18) Uani 1 1 d .
C26 C 0.3288(10) 0.4819(7) 0.8995(3) 0.052(2) Uani 1 1 d .
C27 C 0.2379(11) 0.5617(6) 0.8883(4) 0.063(3) Uani 1 1 d .
H27A H 0.2695 0.6212 0.8977 0.076 Uiso 1 1 calc R
H27B H 0.2206 0.5638 0.8564 0.076 Uiso 1 1 calc R
C28 C 0.1244(11) 0.5357(8) 0.9154(4) 0.068(3) Uani 1 1 d .
H28A H 0.0550 0.5283 0.8958 0.082 Uiso 1 1 calc R
H28B H 0.1063 0.5824 0.9378 0.082 Uiso 1 1 calc R
C29 C 0.1590(10) 0.4432(7) 0.9376(4) 0.058(3) Uani 1 1 d .
H29A H 0.1077 0.4246 0.9629 0.069 Uiso 1 1 calc R
C30 C 0.1682(8) 0.3725(7) 0.8996(3) 0.042(2) Uani 1 1 d .
C31 C 0.2938(9) 0.4583(7) 0.9495(3) 0.051(2) Uani 1 1 d .
C32 C 0.0916(8) 0.3052(7) 0.8854(3) 0.045(2) Uani 1 1 d .
C33 C -0.0264(9) 0.2877(9) 0.9109(3) 0.056(3) Uani 1 1 d .
C34 C 0.4611(9) 0.5032(7) 0.8896(4) 0.057(3) Uani 1 1 d .
H34A H 0.4705 0.5171 0.8583 0.085 Uiso 1 1 calc R
H34B H 0.5097 0.4504 0.8971 0.085 Uiso 1 1 calc R
H34C H 0.4865 0.5554 0.9072 0.085 Uiso 1 1 calc R
C35 C 0.3567(10) 0.3745(8) 0.9675(4) 0.067(3) Uani 1 1 d .
H35A H 0.4396 0.3893 0.9735 0.101 Uiso 1 1 calc R
H35B H 0.3527 0.3256 0.9457 0.101 Uiso 1 1 calc R
H35C H 0.3181 0.3550 0.9947 0.101 Uiso 1 1 calc R
C36 C 0.3133(12) 0.5386(8) 0.9824(4) 0.074(4) Uani 1 1 d .
H36A H 0.3980 0.5451 0.9885 0.111 Uiso 1 1 calc R
H36B H 0.2710 0.5263 1.0098 0.111 Uiso 1 1 calc R
H36C H 0.2833 0.5948 0.9693 0.111 Uiso 1 1 calc R
C37 C 0.2754(10) 0.0610(6) 0.8981(3) 0.0427(19) Uani 1 1 d .
C38 C 0.2249(10) -0.0071(6) 0.9318(3) 0.049(2) Uani 1 1 d .
C39 C 0.2967(13) -0.0979(8) 0.9235(4) 0.081(4) Uani 1 1 d .
H39A H 0.3032 -0.1117 0.8917 0.097 Uiso 1 1 calc R
H39B H 0.2602 -0.1500 0.9389 0.097 Uiso 1 1 calc R
C40 C 0.4245(12) -0.0720(10) 0.9447(5) 0.092(5) Uani 1 1 d .
H40A H 0.4419 -0.1097 0.9708 0.110 Uiso 1 1 calc R
H40B H 0.4888 -0.0795 0.9229 0.110 Uiso 1 1 calc R
C41 C 0.4082(10) 0.0287(9) 0.9574(4) 0.061(3) Uani 1 1 d .
H41A H 0.4695 0.0524 0.9782 0.074 Uiso 1 1 calc R
C42 C 0.3963(8) 0.0834(7) 0.9144(3) 0.052(2) Uani 1 1 d .
C43 C 0.2762(11) 0.0319(6) 0.9762(3) 0.047(2) Uani 1 1 d .
C44 C 0.4685(8) 0.1409(7) 0.8906(3) 0.045(2) Uani 1 1 d .
C45 C 0.5996(9) 0.1614(8) 0.9045(4) 0.056(3) Uani 1 1 d .
C46 C 0.0879(10) -0.0195(9) 0.9274(4) 0.072(3) Uani 1 1 d .
H46A H 0.0693 -0.0440 0.8983 0.108 Uiso 1 1 calc R
H46B H 0.0489 0.0393 0.9311 0.108 Uiso 1 1 calc R
H46C H 0.0599 -0.0614 0.9501 0.108 Uiso 1 1 calc R
C47 C 0.2560(11) -0.0309(8) 1.0165(3) 0.070(3) Uani 1 1 d .
H47A H 0.1734 -0.0267 1.0259 0.105 Uiso 1 1 calc R
H47B H 0.3079 -0.0120 1.0406 0.105 Uiso 1 1 calc R
H47C H 0.2741 -0.0936 1.0083 0.105 Uiso 1 1 calc R
C48 C 0.2305(12) 0.1285(7) 0.9863(3) 0.069(3) Uani 1 1 d .
H48A H 0.1487 0.1251 0.9968 0.103 Uiso 1 1 calc R
H48B H 0.2337 0.1653 0.9595 0.103 Uiso 1 1 calc R
H48C H 0.2801 0.1562 1.0090 0.103 Uiso 1 1 calc R
N1 N 0.1058(7) 0.1105(5) 0.7764(2) 0.0420(17) Uani 1 1 d .
N2 N 0.3409(7) 0.0659(5) 0.7700(3) 0.0448(18) Uani 1 1 d .
O1 O 0.1836(5) 0.2860(4) 0.74957(18) 0.0434(14) Uani 1 1 d .
O2 O 0.4315(5) 0.2495(4) 0.76383(19) 0.0407(14) Uani 1 1 d .
O3 O 0.3195(5) 0.3599(4) 0.84163(19) 0.0424(14) Uani 1 1 d .
O4 O 0.1062(5) 0.2543(4) 0.8506(2) 0.0466(15) Uani 1 1 d .
O5 O 0.2248(6) 0.0880(4) 0.8628(2) 0.0517(15) Uani 1 1 d .
O6 O 0.4426(5) 0.1848(4) 0.8544(2) 0.0464(16) Uani 1 1 d .
F1 F 0.5713(6) 0.1884(5) 0.6700(2) 0.091(2) Uani 1 1 d .
F2 F 0.5970(6) 0.3333(4) 0.6805(2) 0.0766(19) Uani 1 1 d .
F3 F 0.6477(5) 0.2375(4) 0.7313(2) 0.0691(18) Uani 1 1 d .
F4 F -0.0054(6) 0.2650(6) 0.9536(2) 0.087(2) Uani 1 1 d .
F5 F -0.0952(6) 0.3641(5) 0.9131(2) 0.083(2) Uani 1 1 d .
F6 F -0.0926(6) 0.2244(7) 0.8927(3) 0.110(3) Uani 1 1 d .
F7 F 0.6182(8) 0.2455(6) 0.9145(4) 0.136(4) Uani 1 1 d .
F8 F 0.6749(6) 0.1436(7) 0.8700(3) 0.106(3) Uani 1 1 d .
F9 F 0.6427(6) 0.1061(7) 0.9351(3) 0.122(3) Uani 1 1 d .

loop_
_atom_site_aniso_label
_atom_site_aniso_U_11
_atom_site_aniso_U_22
_atom_site_aniso_U_33
_atom_site_aniso_U_23
_atom_site_aniso_U_13
_atom_site_aniso_U_12
Dy1 0.0368(2) 0.0421(2) 0.0379(2) 0.00012(18) -0.00002(18) -0.00229(18)
C1 0.044(5) 0.057(6) 0.059(6) -0.002(5) -0.006(5) 0.001(5)
C2 0.051(6) 0.067(7) 0.063(7) 0.007(6) -0.009(6) -0.008(5)
C3 0.063(7) 0.065(7) 0.055(6) 0.002(5) -0.010(6) -0.018(6)
C4 0.071(8) 0.043(5) 0.057(6) 0.004(5) -0.013(6) -0.003(5)
C5 0.090(9) 0.054(6) 0.062(7) -0.014(5) -0.009(6) -0.022(6)
C6 0.088(9) 0.053(6) 0.074(7) -0.014(5) -0.014(7) -0.001(6)
C7 0.076(8) 0.039(5) 0.043(5) 0.003(4) -0.001(5) 0.002(5)
C8 0.087(9) 0.047(6) 0.056(7) 0.011(5) 0.020(6) 0.011(6)
C9 0.056(6) 0.045(5) 0.063(7) 0.007(5) 0.008(6) 0.010(5)
C10 0.035(5) 0.049(5) 0.056(6) 0.005(4) 0.011(4) 0.008(4)
C11 0.051(6) 0.039(4) 0.041(4) 0.010(4) 0.003(5) 0.002(4)
C12 0.050(5) 0.039(5) 0.038(5) 0.006(4) -0.010(4) -0.003(4)
C13 0.046(5) 0.038(4) 0.038(4) 0.007(4) -0.005(4) 0.003(5)
C14 0.058(6) 0.062(7) 0.046(5) 0.002(5) 0.000(5) 0.004(5)
C15 0.072(7) 0.054(6) 0.053(6) 0.008(5) 0.003(6) 0.007(5)
C16 0.068(7) 0.069(7) 0.048(6) 0.018(5) 0.008(5) 0.003(6)
C17 0.067(6) 0.053(5) 0.043(5) -0.008(5) 0.003(5) -0.009(6)
C18 0.047(5) 0.053(5) 0.050(5) 0.004(5) 0.007(5) 0.005(4)
C19 0.076(8) 0.055(5) 0.043(5) 0.002(4) -0.009(6) 0.004(6)
C20 0.044(5) 0.040(5) 0.055(6) 0.005(4) 0.021(5) -0.002(4)
C21 0.047(5) 0.056(5) 0.047(6) -0.003(5) 0.013(5) 0.002(5)
C22 0.068(7) 0.102(9) 0.054(7) 0.017(7) -0.009(5) 0.017(8)
C23 0.117(11) 0.099(10) 0.040(6) -0.008(6) -0.023(7) 0.009(8)
C24 0.108(11) 0.049(6) 0.057(6) 0.000(5) -0.008(7) -0.005(6)
C25 0.046(5) 0.042(4) 0.033(4) -0.003(3) -0.002(5) 0.004(5)
C26 0.055(6) 0.059(6) 0.043(5) -0.004(5) 0.009(5) -0.001(5)
C27 0.078(8) 0.047(5) 0.064(6) -0.009(5) -0.002(6) -0.001(6)
C28 0.061(7) 0.077(8) 0.067(7) -0.016(6) 0.006(6) 0.008(6)
C29 0.052(6) 0.067(6) 0.053(6) -0.010(5) 0.012(6) 0.000(5)
C30 0.034(4) 0.057(5) 0.036(4) 0.005(4) 0.004(4) -0.003(4)
C31 0.052(6) 0.061(6) 0.040(5) -0.004(4) -0.005(5) -0.006(5)
C32 0.032(4) 0.055(6) 0.047(5) 0.004(5) 0.005(4) 0.003(4)
C33 0.043(5) 0.080(7) 0.045(5) 0.013(6) 0.008(4) 0.010(6)
C34 0.048(6) 0.062(6) 0.061(7) -0.005(5) -0.004(5) -0.015(5)
C35 0.054(6) 0.083(8) 0.064(7) 0.017(6) -0.002(6) -0.003(6)
C36 0.090(9) 0.081(8) 0.051(6) -0.018(6) 0.003(6) -0.005(7)
C37 0.050(5) 0.045(4) 0.033(4) 0.003(3) 0.005(5) 0.000(5)
C38 0.052(5) 0.055(5) 0.040(5) 0.003(4) 0.007(5) -0.012(5)
C39 0.117(12) 0.056(6) 0.070(7) 0.013(5) 0.017(8) 0.001(7)
C40 0.077(9) 0.098(10) 0.099(11) 0.044(9) 0.017(8) 0.026(8)
C41 0.050(6) 0.083(8) 0.051(6) 0.025(6) -0.005(5) -0.008(6)
C42 0.031(5) 0.071(7) 0.052(6) 0.016(5) 0.003(4) -0.008(5)
C43 0.052(5) 0.053(5) 0.036(4) 0.005(4) 0.000(5) -0.002(5)
C44 0.036(5) 0.058(6) 0.042(5) 0.004(4) -0.015(4) 0.002(4)
C45 0.039(6) 0.074(7) 0.054(6) 0.018(5) -0.004(5) 0.001(5)
C46 0.064(7) 0.099(9) 0.054(6) 0.014(6) -0.011(6) -0.036(7)
C47 0.073(8) 0.098(8) 0.038(5) 0.023(5) -0.001(6) -0.018(7)
C48 0.070(7) 0.078(7) 0.057(6) -0.008(6) -0.001(6) -0.019(7)
N1 0.038(4) 0.048(4) 0.040(4) 0.004(4) -0.011(3) 0.004(3)
N2 0.045(4) 0.047(4) 0.043(4) 0.003(3) -0.004(4) 0.001(4)
O1 0.040(3) 0.053(3) 0.038(3) 0.012(3) 0.002(3) 0.009(3)
O2 0.045(3) 0.045(3) 0.032(3) -0.001(3) 0.006(3) -0.009(3)
O3 0.043(3) 0.046(3) 0.039(3) -0.005(3) 0.000(3) -0.004(3)
O4 0.034(3) 0.059(4) 0.047(4) -0.010(3) 0.001(3) -0.005(3)
O5 0.049(3) 0.063(4) 0.043(3) 0.007(3) -0.008(3) -0.010(4)
O6 0.034(3) 0.066(4) 0.040(3) 0.020(3) -0.010(3) -0.010(3)
F1 0.074(4) 0.101(6) 0.097(5) -0.049(4) 0.013(4) 0.010(4)
F2 0.074(4) 0.075(4) 0.081(5) 0.032(4) 0.029(4) 0.003(3)
F3 0.047(3) 0.090(5) 0.070(4) 0.003(3) 0.012(3) 0.012(3)
F4 0.055(4) 0.136(7) 0.069(4) 0.039(4) 0.014(3) 0.003(4)
F5 0.057(4) 0.105(5) 0.088(5) 0.012(4) 0.025(4) 0.028(4)
F6 0.061(4) 0.138(8) 0.132(7) -0.052(6) 0.040(4) -0.051(5)
F7 0.070(5) 0.100(6) 0.239(12) -0.045(7) -0.076(7) -0.005(4)
F8 0.046(4) 0.157(8) 0.115(6) -0.004(6) -0.001(4) -0.012(5)
F9 0.045(4) 0.185(9) 0.135(7) 0.076(7) -0.041(4) -0.023(5)

loop_
_atom_type_symbol
_atom_type_description
_atom_type_scat_dispersion_real
_atom_type_scat_dispersion_imag
_atom_type_scat_source
C C 0.0033 0.0016 'International Tables Vol C Tables 4.2.6.8 and 6.1.1.4'
H H 0.0000 0.0000 'International Tables Vol C Tables 4.2.6.8 and 6.1.1.4'
N N 0.0061 0.0033 'International Tables Vol C Tables 4.2.6.8 and 6.1.1.4'
O O 0.0106 0.0060 'International Tables Vol C Tables 4.2.6.8 and 6.1.1.4'
F F 0.0171 0.0103 'International Tables Vol C Tables 4.2.6.8 and 6.1.1.4'
Dy Dy -0.1892 4.4098 'International Tables Vol C Tables 4.2.6.8 and 6.1.1.4'

loop_
_geom_angle_atom_site_label_1
_geom_angle_atom_site_label_2
_geom_angle_atom_site_label_3
_geom_angle
O4 Dy1 O6 115.0(2)
O4 Dy1 O2 147.5(2)
O6 Dy1 O2 76.3(2)
O4 Dy1 O5 72.7(2)
O6 Dy1 O5 73.8(2)
O2 Dy1 O5 138.5(2)
O4 Dy1 O1 85.3(2)
O6 Dy1 O1 147.5(2)
O2 Dy1 O1 73.8(2)
O5 Dy1 O1 138.5(2)
O4 Dy1 O3 73.6(2)
O6 Dy1 O3 75.9(2)
O2 Dy1 O3 80.6(2)
O5 Dy1 O3 118.2(2)
O1 Dy1 O3 87.0(2)
O4 Dy1 N2 136.8(2)
O6 Dy1 N2 84.8(2)
O2 Dy1 N2 71.7(2)
O5 Dy1 N2 77.6(2)
O1 Dy1 N2 97.4(2)
O3 Dy1 N2 149.3(2)
O4 Dy1 N1 77.3(2)
O6 Dy1 N1 137.7(2)
O2 Dy1 N1 116.0(2)
O5 Dy1 N1 72.1(2)
O1 Dy1 N1 68.9(2)
O3 Dy1 N1 143.5(2)
N2 Dy1 N1 64.1(2)
N1 C1 C2 122.2(10)
N1 C1 H1A 118.9
C2 C1 H1A 118.9
C3 C2 C1 120.1(11)
C3 C2 H2A 119.9
C1 C2 H2A 119.9
C2 C3 C4 120.3(10)
C2 C3 H3A 119.9
C4 C3 H3A 119.9
C12 C4 C3 116.6(10)
C12 C4 C5 119.9(11)
C3 C4 C5 123.5(11)
C6 C5 C4 120.6(11)
C6 C5 H5A 119.7
C4 C5 H5A 119.7
C5 C6 C7 121.0(11)
C5 C6 H6A 119.5
C7 C6 H6A 119.5
C8 C7 C11 117.2(10)
C8 C7 C6 122.7(10)
C11 C7 C6 120.1(10)
C9 C8 C7 120.9(10)
C9 C8 H8A 119.6
C7 C8 H8A 119.6
C8 C9 C10 119.0(10)
C8 C9 H9A 120.5
C10 C9 H9A 120.5
N2 C10 C9 122.7(10)
N2 C10 H10A 118.7
C9 C10 H10A 118.7
N2 C11 C7 123.3(10)
N2 C11 C12 117.8(8)
C7 C11 C12 118.9(9)
N1 C12 C4 124.1(9)
N1 C12 C11 116.5(8)
C4 C12 C11 119.4(9)
O1 C13 C18 128.9(8)
O1 C13 C14 124.9(8)
C18 C13 C14 105.9(8)
C22 C14 C13 113.5(8)
C22 C14 C19 120.3(10)
C13 C14 C19 99.3(8)
C22 C14 C15 116.9(10)
C13 C14 C15 103.6(8)
C19 C14 C15 100.6(8)
C16 C15 C14 104.1(9)
C16 C15 H15A 110.9
C14 C15 H15A 110.9
C16 C15 H15B 110.9
C14 C15 H15B 110.9
H15A C15 H15B 109.0
C17 C16 C15 103.3(8)
C17 C16 H16A 111.1
C15 C16 H16A 111.1
C17 C16 H16B 111.1
C15 C16 H16B 111.1
H16A C16 H16B 109.1
C18 C17 C19 100.7(8)
C18 C17 C16 105.2(8)
C19 C17 C16 100.5(9)
C18 C17 H17A 116.1
C19 C17 H17A 116.1
C16 C17 H17A 116.1
C20 C18 C13 120.2(8)
C20 C18 C17 132.8(8)
C13 C18 C17 107.0(8)
C23 C19 C17 115.2(10)
C23 C19 C14 114.1(10)
C17 C19 C14 95.8(8)
C23 C19 C24 105.7(9)
C17 C19 C24 112.9(11)
C14 C19 C24 113.4(9)
O2 C20 C18 128.7(8)
O2 C20 C21 112.1(8)
C18 C20 C21 119.2(8)
F3 C21 F2 108.1(9)
F3 C21 F1 107.1(8)
F2 C21 F1 106.0(8)
F3 C21 C20 113.9(8)
F2 C21 C20 111.8(8)
F1 C21 C20 109.5(8)
C14 C22 H22A 109.5
C14 C22 H22B 109.5
H22A C22 H22B 109.5
C14 C22 H22C 109.5
H22A C22 H22C 109.5
H22B C22 H22C 109.5
C19 C23 H23A 109.5
C19 C23 H23B 109.5
H23A C23 H23B 109.5
C19 C23 H23C 109.5
H23A C23 H23C 109.5
H23B C23 H23C 109.5
C19 C24 H24A 109.5
C19 C24 H24B 109.5
H24A C24 H24B 109.5
C19 C24 H24C 109.5
H24A C24 H24C 109.5
H24B C24 H24C 109.5
O3 C25 C30 127.4(8)
O3 C25 C26 125.1(9)
C30 C25 C26 107.5(7)
C25 C26 C34 116.4(9)
C25 C26 C27 103.6(8)
C34 C26 C27 115.3(9)
C25 C26 C31 99.8(8)
C34 C26 C31 117.6(9)
C27 C26 C31 101.7(8)
C28 C27 C26 103.5(8)
C28 C27 H27A 111.1
C26 C27 H27A 111.1
C28 C27 H27B 111.1
C26 C27 H27B 111.1
H27A C27 H27B 109.0
C27 C28 C29 103.5(9)
C27 C28 H28A 111.1
C29 C28 H28A 111.1
C27 C28 H28B 111.1
C29 C28 H28B 111.1
H28A C28 H28B 109.0
C30 C29 C28 106.1(9)
C30 C29 C31 101.5(8)
C28 C29 C31 102.5(9)
C30 C29 H29A 115.0
C28 C29 H29A 115.0
C31 C29 H29A 115.0
C32 C30 C25 123.5(8)
C32 C30 C29 131.8(8)
C25 C30 C29 104.3(8)
C35 C31 C36 108.6(9)
C35 C31 C29 114.6(9)
C36 C31 C29 112.8(9)
C35 C31 C26 113.5(9)
C36 C31 C26 113.8(9)
C29 C31 C26 93.0(8)
O4 C32 C30 125.7(8)
O4 C32 C33 114.5(9)
C30 C32 C33 119.8(9)
F6 C33 F4 109.0(10)
F6 C33 F5 106.3(9)
F4 C33 F5 104.9(9)
F6 C33 C32 113.1(9)
F4 C33 C32 111.3(8)
F5 C33 C32 111.8(9)
C26 C34 H34A 109.5
C26 C34 H34B 109.5
H34A C34 H34B 109.5
C26 C34 H34C 109.5
H34A C34 H34C 109.5
H34B C34 H34C 109.5
C31 C35 H35A 109.5
C31 C35 H35B 109.5
H35A C35 H35B 109.5
C31 C35 H35C 109.5
H35A C35 H35C 109.5
H35B C35 H35C 109.5
C31 C36 H36A 109.5
C31 C36 H36B 109.5
H36A C36 H36B 109.5
C31 C36 H36C 109.5
H36A C36 H36C 109.5
H36B C36 H36C 109.5
O5 C37 C42 128.3(8)
O5 C37 C38 126.4(9)
C42 C37 C38 105.2(8)
C37 C38 C46 112.6(9)
C37 C38 C43 101.2(7)
C46 C38 C43 118.7(9)
C37 C38 C39 104.7(8)
C46 C38 C39 113.2(10)
C43 C38 C39 104.9(9)
C38 C39 C40 101.2(9)
C38 C39 H39A 111.5
C40 C39 H39A 111.5
C38 C39 H39B 111.5
C40 C39 H39B 111.5
H39A C39 H39B 109.4
C41 C40 C39 102.6(9)
C41 C40 H40A 111.2
C39 C40 H40A 111.2
C41 C40 H40B 111.2
C39 C40 H40B 111.2
H40A C40 H40B 109.2
C42 C41 C40 107.4(10)
C42 C41 C43 101.8(8)
C40 C41 C43 103.2(9)
C42 C41 H41A 114.3
C40 C41 H41A 114.3
C43 C41 H41A 114.3
C44 C42 C37 120.3(9)
C44 C42 C41 135.4(9)
C37 C42 C41 104.3(8)
C48 C43 C47 110.1(8)
C48 C43 C38 112.6(8)
C47 C43 C38 113.7(8)
C48 C43 C41 114.2(9)
C47 C43 C41 113.6(9)
C38 C43 C41 91.6(8)
O6 C44 C42 127.6(8)
O6 C44 C45 109.9(8)
C42 C44 C45 122.5(8)
F7 C45 F9 111.4(11)
F7 C45 F8 105.2(11)
F9 C45 F8 100.9(9)
F7 C45 C44 113.6(10)
F9 C45 C44 114.5(9)
F8 C45 C44 110.1(9)
C38 C46 H46A 109.5
C38 C46 H46B 109.5
H46A C46 H46B 109.5
C38 C46 H46C 109.5
H46A C46 H46C 109.5
H46B C46 H46C 109.5
C43 C47 H47A 109.5
C43 C47 H47B 109.5
H47A C47 H47B 109.5
C43 C47 H47C 109.5
H47A C47 H47C 109.5
H47B C47 H47C 109.5
C43 C48 H48A 109.5
C43 C48 H48B 109.5
H48A C48 H48B 109.5
C43 C48 H48C 109.5
H48A C48 H48C 109.5
H48B C48 H48C 109.5
C12 N1 C1 116.6(8)
C12 N1 Dy1 120.2(6)
C1 N1 Dy1 123.1(6)
C10 N2 C11 116.8(8)
C10 N2 Dy1 121.7(6)
C11 N2 Dy1 121.1(6)
C13 O1 Dy1 128.0(5)
C20 O2 Dy1 130.8(6)
C25 O3 Dy1 128.1(6)
C32 O4 Dy1 132.9(5)
C37 O5 Dy1 131.7(6)
C44 O6 Dy1 136.3(6)

loop_
_geom_bond_atom_site_label_1
_geom_bond_atom_site_label_2
_geom_bond_distance
Dy1 O4 2.289(6)
Dy1 O6 2.292(5)
Dy1 O2 2.331(6)
Dy1 O5 2.375(6)
Dy1 O1 2.379(5)
Dy1 O3 2.424(6)
Dy1 N2 2.513(7)
Dy1 N1 2.558(7)
C1 N1 1.369(12)
C1 C2 1.404(14)
C1 H1A 0.9300
C2 C3 1.340(15)
C2 H2A 0.9300
C3 C4 1.421(16)
C3 H3A 0.9300
C4 C12 1.403(14)
C4 C5 1.445(15)
C5 C6 1.357(16)
C5 H5A 0.9300
C6 C7 1.422(14)
C6 H6A 0.9300
C7 C8 1.385(15)
C7 C11 1.419(12)
C8 C9 1.353(16)
C8 H8A 0.9300
C9 C10 1.410(14)
C9 H9A 0.9300
C10 N2 1.356(11)
C10 H10A 0.9300
C11 N2 1.356(12)
C11 C12 1.452(14)
C12 N1 1.360(11)
C13 O1 1.264(9)
C13 C18 1.434(12)
C13 C14 1.529(12)
C14 C22 1.523(15)
C14 C19 1.552(14)
C14 C15 1.565(14)
C15 C16 1.554(14)
C15 H15A 0.9700
C15 H15B 0.9700
C16 C17 1.552(15)
C16 H16A 0.9700
C16 H16B 0.9700
C17 C18 1.501(13)
C17 C19 1.540(15)
C17 H17A 0.9800
C18 C20 1.371(13)
C19 C23 1.540(13)
C19 C24 1.565(13)
C20 O2 1.296(11)
C20 C21 1.573(12)
C21 F3 1.302(11)
C21 F2 1.325(11)
C21 F1 1.350(11)
C22 H22A 0.9600
C22 H22B 0.9600
C22 H22C 0.9600
C23 H23A 0.9600
C23 H23B 0.9600
C23 H23C 0.9601
C24 H24A 0.9600
C24 H24B 0.9600
C24 H24C 0.9600
C25 O3 1.259(9)
C25 C30 1.431(12)
C25 C26 1.520(13)
C26 C34 1.527(14)
C26 C27 1.567(14)
C26 C31 1.576(13)
C27 C28 1.541(16)
C27 H27A 0.9700
C27 H27B 0.9700
C28 C29 1.541(16)
C28 H28A 0.9700
C28 H28B 0.9700
C29 C30 1.530(13)
C29 C31 1.550(14)
C29 H29A 0.9800
C30 C32 1.359(13)
C31 C35 1.496(14)
C31 C36 1.534(13)
C32 O4 1.280(11)
C32 C33 1.534(12)
C33 F6 1.293(13)
C33 F4 1.333(11)
C33 F5 1.343(12)
C34 H34A 0.9600
C34 H34B 0.9600
C34 H34C 0.9600
C35 H35A 0.9600
C35 H35B 0.9600
C35 H35C 0.9600
C36 H36A 0.9600
C36 H36B 0.9600
C36 H36C 0.9600
C37 O5 1.254(10)
C37 C42 1.461(14)
C37 C38 1.515(11)
C38 C46 1.534(15)
C38 C43 1.544(12)
C38 C39 1.554(15)
C39 C40 1.594(18)
C39 H39A 0.9700
C39 H39B 0.9700
C40 C41 1.516(18)
C40 H40A 0.9700
C40 H40B 0.9700
C41 C42 1.512(13)
C41 C43 1.566(15)
C41 H41A 0.9800
C42 C44 1.354(13)
C43 C48 1.515(14)
C43 C47 1.522(11)
C44 O6 1.285(10)
C44 C45 1.539(13)
C45 F7 1.269(13)
C45 F9 1.304(12)
C45 F8 1.348(13)
C46 H46A 0.9600
C46 H46B 0.9600
C46 H46C 0.9600
C47 H47A 0.9600
C47 H47B 0.9600
C47 H47C 0.9600
C48 H48A 0.9600
C48 H48B 0.9600
C48 H48C 0.9600
